data_7705089
loop_
_publ_author_name
'You, Ming-Hua'
'Li, Meng-Hua'
'Liu, Jing-Yan'
'Lin, Mei-Jin'

_publ_section_title
;
 Impact of diffusion methods and metal cations on photochromic
 three-component D-A hybrid heterostructures.
;
_journal_issue 35
_journal_name_full 'Dalton transactions (Cambridge, England : 2003)'
_journal_page_first 12411
_journal_page_last 12417
_journal_paper_doi 10.1039/d0dt02532a
_journal_volume 49
_journal_year 2020
_chemical_formula_moiety '2(Mo12 O40 Si), C48 H24 N8 O16 Zn4, C48 H24 N8 O12 Zn4'
_chemical_formula_sum 'C96 H48 Mo24 N16 O108 Si2 Zn8'
_chemical_formula_weight 6035.20
_space_group_crystal_system monoclinic
_space_group_IT_number 15
_space_group_name_Hall '-I 2ya'
_space_group_name_H-M_alt 'I 1 2/a 1'
_atom_sites_solution_hydrogens mixed
_atom_sites_solution_primary dual
_audit_creation_date 2020-07-16
_audit_creation_method
;
Olex2 1.3
(compiled 2020.06.28 svn.raecde09e for OlexSys, GUI svn.r6132)
;
_audit_update_record
;
2020-07-17 deposited with the CCDC.	2020-08-10 downloaded from the CCDC.
;
_cell_angle_alpha 90
_cell_angle_beta 111.175(2)
_cell_angle_gamma 90
_cell_formula_units_Z 2
_cell_length_a 24.4203(5)
_cell_length_b 27.6230(4)
_cell_length_c 24.4269(6)
_cell_measurement_reflns_used 9920
_cell_measurement_temperature 293(2)
_cell_measurement_theta_max 55.8830
_cell_measurement_theta_min 3.3840
_cell_volume 15364.9(6)
_computing_cell_refinement 'CrysAlisPro 1.171.40.14a (Rigaku OD, 2018)'
_computing_data_collection 'CrysAlisPro 1.171.40.14a (Rigaku OD, 2018)'
_computing_data_reduction 'CrysAlisPro 1.171.40.14a (Rigaku OD, 2018)'
_computing_molecular_graphics 'Olex2 1.3 (Dolomanov et al., 2009)'
_computing_publication_material 'Olex2 1.3 (Dolomanov et al., 2009)'
_computing_structure_refinement 'SHELXL 2017/1 (Sheldrick, 2015)'
_computing_structure_solution 'SHELXT 2014/5 (Sheldrick, 2014)'
_diffrn_ambient_temperature 293(2)
_diffrn_detector 'CCD plate'
_diffrn_detector_type HyPix
_diffrn_measured_fraction_theta_full 0.871
_diffrn_measured_fraction_theta_max 0.871
_diffrn_measurement_details
;
List of Runs (angles in degrees, time in seconds):

  # Type    Start    End  Width  t~exp~   \w     \q     \k     \f   Frames
#--------------------------------------------------------------------------
  1  \w     -9.00  17.22   0.38    1.80    --   62.50 -67.00  11.00   69
  2  \w     37.00  81.08   0.38    1.80    --   62.50 -67.00  11.00  116
  3  \w    -11.00  25.10   0.38    0.36    --   -3.28 -99.00   0.00   95
  4  \w    -13.00  15.12   0.38    0.36    --   -3.28 -99.00-180.00   74
  5  \w    -90.00   2.34   0.38    1.80    --  -69.06  87.00-107.00  243
  6  \w   -127.00-103.06   0.38    1.80    --  -69.06 -99.00   0.00   63
  7  \w   -138.00 -88.98   0.38    1.80    --  -69.06 -99.00 -90.00  129
  8  \w   -121.00 -94.78   0.38    1.80    --  -69.06 -99.00-180.00   69
;
_diffrn_measurement_device 'four-circle diffractometer'
_diffrn_measurement_device_type 'ROD, Synergy Custom system, HyPix'
_diffrn_measurement_method '\w scans'
_diffrn_orient_matrix_type 'CrysAlisPro convention (1999,Acta A55,543-557)'
_diffrn_orient_matrix_UB_11 -0.0077032000
_diffrn_orient_matrix_UB_12 -0.0105589000
_diffrn_orient_matrix_UB_13 0.0502356000
_diffrn_orient_matrix_UB_21 -0.0027817500
_diffrn_orient_matrix_UB_22 0.0473246500
_diffrn_orient_matrix_UB_23 0.0106764500
_diffrn_orient_matrix_UB_31 -0.0582409000
_diffrn_orient_matrix_UB_32 -0.0009286000
_diffrn_orient_matrix_UB_33 -0.0285219000
_diffrn_radiation_monochromator mirror
_diffrn_radiation_probe x-ray
_diffrn_radiation_type 'Ga K\a'
_diffrn_radiation_wavelength 1.3405
_diffrn_reflns_av_R_equivalents 0.0168
_diffrn_reflns_av_unetI/netI 0.0260
_diffrn_reflns_Laue_measured_fraction_full 0.871
_diffrn_reflns_Laue_measured_fraction_max 0.871
_diffrn_reflns_limit_h_max 16
_diffrn_reflns_limit_h_min -29
_diffrn_reflns_limit_k_max 31
_diffrn_reflns_limit_k_min -32
_diffrn_reflns_limit_l_max 29
_diffrn_reflns_limit_l_min -26
_diffrn_reflns_number 22631
_diffrn_reflns_point_group_measured_fraction_full 0.871
_diffrn_reflns_point_group_measured_fraction_max 0.871
_diffrn_reflns_theta_full 52.931
_diffrn_reflns_theta_max 52.931
_diffrn_reflns_theta_min 3.374
_diffrn_source 'micro-focus metaljet'
_exptl_absorpt_coefficient_mu 5.928
_exptl_absorpt_correction_T_max 1.00000
_exptl_absorpt_correction_T_min 0.71717
_exptl_absorpt_correction_type multi-scan
_exptl_absorpt_process_details
;
CrysAlisPro 1.171.40.14a (Rigaku Oxford Diffraction, 2018)
Empirical absorption correction using spherical harmonics,
 implemented in SCALE3 ABSPACK scaling algorithm.
;
_exptl_crystal_colour 'clear dark brown'
_exptl_crystal_colour_lustre clear
_exptl_crystal_colour_modifier dark
_exptl_crystal_colour_primary brown
_exptl_crystal_density_diffrn 1.304
_exptl_crystal_density_method 'not measured'
_exptl_crystal_description needle
_exptl_crystal_F_000 5752
_exptl_crystal_size_max 0.23
_exptl_crystal_size_mid 0.18
_exptl_crystal_size_min 0.13
_refine_diff_density_max 1.783
_refine_diff_density_min -2.035
_refine_diff_density_rms 0.273
_refine_ls_extinction_method none
_refine_ls_goodness_of_fit_ref 1.602
_refine_ls_hydrogen_treatment constr
_refine_ls_matrix_type full
_refine_ls_number_parameters 549
_refine_ls_number_reflns 11808
_refine_ls_number_restraints 322
_refine_ls_restrained_S_all 1.705
_refine_ls_R_factor_all 0.1597
_refine_ls_R_factor_gt 0.1352
_refine_ls_shift/su_max 0.002
_refine_ls_shift/su_mean 0.000
_refine_ls_structure_factor_coef Fsqd
_refine_ls_weighting_details 'w=1/[\s^2^(Fo^2^)+(0.2000P)^2^] where P=(Fo^2^+2Fc^2^)/3'
_refine_ls_weighting_scheme calc
_refine_ls_wR_factor_gt 0.3902
_refine_ls_wR_factor_ref 0.4139
_reflns_Friedel_coverage 0.000
_reflns_number_gt 7594
_reflns_number_total 11808
_reflns_threshold_expression 'I > 2\s(I)'
_cod_data_source_file d0dt02532a2.cif
_cod_data_source_block znsif6-simo
_cod_depositor_comments 'Adding full bibliography for 7705089--7705090.cif.'
_cod_database_code 7705089
_shelx_shelxl_version_number 2017/1
_shelx_space_group_comment
;
The symmetry employed for this shelxl refinement is uniquely defined
by the following loop, which should always be used as a source of
symmetry information in preference to the above space-group names.
They are only intended as comments.
;
_shelx_estimated_absorpt_t_max 0.513
_shelx_estimated_absorpt_t_min 0.343
_reflns_odcompleteness_completeness 86.32
_reflns_odcompleteness_iscentric 1
_reflns_odcompleteness_theta 53.78
_olex2_refinement_description
;
1. Fixed Uiso
 At 1.2 times of:
  All C(H) groups
2. Restrained distances
 C015-C00U
 1.35 with sigma of 0.01
 C014-C012
 1.4 with sigma of 0.01
 C00W-C019
 1.42 with sigma of 0.01
 C011-C14
 1.4 with sigma of 0.01
 Zn08-O6
 1.9 with sigma of 0.01
3. Rigid bond restraints
 C017, Zn08, O, O6, N2, C6, C10, H6, C7, C9, H10, H7, C8, H9, N00V, C019, C14,
 O00X, C00W, O010, C011, C00Y, C018, H018, H017, C015, Zn09, O1, N1, C2, C3, C1,
  H2, H3, C4, H1, C5, H4, N9, C00U, C012, O016, C014, O00Z, C013, C11, C12, H11,
  H12
 with sigma for 1-2 distances of 0.005 and sigma for 1-3 distances of 0.01
4. Uiso/Uaniso restraints and constraints
Uanis(C013) \\sim Ueq, Uanis(Zn09) \\sim Ueq, Uanis(O1) \\sim Ueq, Uanis(N1)
\\sim Ueq, Uanis(C2) \\sim Ueq, Uanis(C3) \\sim Ueq, Uanis(C1) \\sim Ueq,
Uanis(C4) \\sim Ueq, Uanis(C5) \\sim Ueq, Uanis(N9) \\sim Ueq, Uanis(C00U)
\\sim Ueq, Uanis(C012) \\sim Ueq, Uanis(O016) \\sim Ueq, Uanis(C015) \\sim Ueq,
Uanis(C014) \\sim Ueq, Uanis(O00Z) \\sim Ueq, Uanis(C11) \\sim Ueq, Uanis(C12)
\\sim Ueq, Uanis(C8) \\sim Ueq, Uanis(Zn08) \\sim Ueq, Uanis(O) \\sim Ueq,
Uanis(O6) \\sim Ueq, Uanis(N2) \\sim Ueq, Uanis(C6) \\sim Ueq, Uanis(C10) \\sim
Ueq, Uanis(C7) \\sim Ueq, Uanis(C9) \\sim Ueq, Uanis(N00V) \\sim Ueq,
Uanis(C019) \\sim Ueq, Uanis(C14) \\sim Ueq, Uanis(O00X) \\sim Ueq, Uanis(C00W)
\\sim Ueq, Uanis(O010) \\sim Ueq, Uanis(C011) \\sim Ueq, Uanis(C00Y) \\sim Ueq,
Uanis(C018) \\sim Ueq, Uanis(C017) \\sim Ueq, : with sigma of 0.01 and sigma
for terminal atoms of 0.02
5.a Riding coordinates:
 C017(H017), C018(H018), C11(H11), C12(H12)
5.b Aromatic/amide H refined with riding coordinates:
 C10(H10), C6(H6), C7(H7), C9(H9), C4(H4), C3(H3), C2(H2), C1(H1)
5.c Fitted hexagon refined as free rotating group:
 C10(N2,C6,C7,C8,C9), C5(C4,C3,N1,C2,C1)
;
_olex2_submission_special_instructions 'No special instructions were received'
_oxdiff_exptl_absorpt_empirical_details
;
Empirical correction (ABSPACK) includes:
- Absorption correction using spherical harmonics
- Frame scaling
;
_oxdiff_exptl_absorpt_empirical_full_max 2.562
_oxdiff_exptl_absorpt_empirical_full_min 0.720

loop_
_space_group_symop_operation_xyz
'x, y, z'
'-x+1/2, y, -z'
'x+1/2, y+1/2, z+1/2'
'-x+1, y+1/2, -z+1/2'
'-x, -y, -z'
'x-1/2, -y, z'
'-x+1/2, -y+1/2, -z+1/2'
'x, -y+1/2, z+1/2'

loop_
_atom_site_label
_atom_site_type_symbol
_atom_site_fract_x
_atom_site_fract_y
_atom_site_fract_z
_atom_site_U_iso_or_equiv
_atom_site_adp_type
_atom_site_occupancy
_atom_site_site_symmetry_order
_atom_site_calc_flag
_atom_site_refinement_flags_posn
_atom_site_refinement_flags_adp
_atom_site_refinement_flags_occupancy
_atom_site_disorder_assembly
_atom_site_disorder_group
Mo1 Mo 0.40152(5) 0.12018(4) 0.02834(7) 0.1117(5) Uani 1 1 d . . . . .
Mo00 Mo 0.31642(5) 0.03499(4) -0.05677(5) 0.1114(5) Uani 1 1 d . . . . .
Mo2 Mo 0.27831(7) 0.12978(4) 0.15163(5) 0.1127(5) Uani 1 1 d . . . . .
Mo3 Mo 0.33670(5) 0.21505(5) 0.09363(5) 0.1131(5) Uani 1 1 d . . . . .
Mo4 Mo 0.19344(5) 0.21501(4) 0.06644(5) 0.1112(5) Uani 1 1 d . . . . .
Mo5 Mo 0.34362(5) 0.03498(4) 0.08688(5) 0.1129(5) Uani 1 1 d . . . . .
Si07 Si 0.250000 0.12504(13) 0.000000 0.0771(10) Uani 1 2 d S T P . .
O00A O 0.2607(3) 0.1585(2) 0.0567(3) 0.0857(19) Uani 1 1 d . . . . .
O00B O 0.3068(3) 0.0913(2) 0.0111(3) 0.0821(18) Uani 1 1 d . . . . .
O00C O 0.3840(3) 0.1660(3) 0.0805(3) 0.102(2) Uani 1 1 d . . . . .
O00D O 0.3626(3) 0.1648(3) -0.0327(4) 0.101(2) Uani 1 1 d . . . . .
O00E O 0.3295(3) 0.0840(3) 0.1336(3) 0.100(2) Uani 1 1 d . . . . .
O00F O 0.2359(3) 0.0184(3) -0.0683(3) 0.095(2) Uani 1 1 d . . . . .
O00G O 0.2676(4) 0.2483(3) 0.0917(4) 0.109(2) Uani 1 1 d . . . . .
O00H O 0.4103(3) 0.0698(3) 0.0867(4) 0.108(2) Uani 1 1 d . . . . .
O00I O 0.3176(3) 0.2321(3) 0.0133(3) 0.101(2) Uani 1 1 d . . . . .
O00J O 0.3424(3) 0.0022(3) 0.0173(4) 0.110(3) Uani 1 1 d . . . . .
O00K O 0.2827(4) 0.0851(3) -0.1123(3) 0.103(2) Uani 1 1 d . . . . .
O00L O 0.3359(4) 0.1791(3) 0.1606(4) 0.108(2) Uani 1 1 d . . . . .
O00M O 0.3899(4) 0.0696(3) -0.0289(4) 0.111(3) Uani 1 1 d . . . . .
O00N O 0.1518(4) 0.2582(4) 0.0813(5) 0.132(3) Uani 1 1 d . . . . .
O00O O 0.2212(4) 0.1807(3) 0.1398(4) 0.109(2) Uani 1 1 d . . . . .
O00P O 0.3311(4) -0.0067(4) -0.0986(5) 0.129(3) Uani 1 1 d . . . . .
O00Q O 0.3773(4) -0.0080(4) 0.1377(5) 0.140(4) Uani 1 1 d . . . . .
O00R O 0.4718(4) 0.1330(4) 0.0413(5) 0.123(3) Uani 1 1 d . . . . .
O00S O 0.2917(5) 0.1169(4) 0.2219(4) 0.129(3) Uani 1 1 d . . . . .
O00T O 0.3877(5) 0.2588(4) 0.1273(5) 0.148(4) Uani 1 1 d . . . . .
Zn08 Zn 0.7490(2) 0.26546(18) 0.2202(2) 0.264(3) Uani 1 1 d D U . . .
O O 0.6870(11) 0.2845(9) 0.2386(10) 0.267(7) Uani 1 1 d . U . . .
O6 O 0.8116(8) 0.2638(10) 0.1913(11) 0.316(10) Uani 1 1 d D U . . .
O00X O 0.6034(6) 0.1233(4) 0.0140(8) 0.168(4) Uani 1 1 d . U . . .
O010 O 0.5776(5) 0.0573(5) 0.1678(6) 0.170(4) Uani 1 1 d . U . . .
N00V N 0.5862(5) 0.0873(5) 0.0878(7) 0.143(3) Uani 1 1 d . U . . .
C00W C 0.5432(6) 0.0517(5) -0.0055(8) 0.128(4) Uani 1 1 d D U . . .
C00Y C 0.5184(5) 0.0178(5) 0.0195(6) 0.108(3) Uani 1 1 d . U . . .
C011 C 0.5274(6) 0.0181(6) 0.0774(7) 0.126(3) Uani 1 1 d D U . . .
C017 C 0.4978(9) -0.0177(7) 0.0994(9) 0.151(5) Uani 1 1 d . U . . .
H017 H 0.501365 -0.016863 0.138646 0.181 Uiso 1 1 d R U . . .
C018 C 0.5327(7) 0.0499(7) -0.0652(8) 0.136(4) Uani 1 1 d . U . . .
H018 H 0.549185 0.074816 -0.079752 0.163 Uiso 1 1 d R U . . .
C019 C 0.5814(7) 0.0897(6) 0.0292(10) 0.145(4) Uani 1 1 d D U . . .
C10 C 0.7216(4) 0.1596(5) 0.1779(7) 0.176(6) Uani 1 1 d G U . . .
H10 H 0.762219 0.157903 0.188705 0.211 Uiso 1 1 calc R U . . .
N2 N 0.6966(5) 0.1953(5) 0.2014(6) 0.189(5) Uani 1 1 d G U . . .
C6 C 0.6360(6) 0.1978(5) 0.1853(6) 0.176(5) Uani 1 1 d G U . . .
H6 H 0.619230 0.221683 0.201033 0.211 Uiso 1 1 calc R U . . .
C7 C 0.6003(4) 0.1646(5) 0.1455(7) 0.160(5) Uani 1 1 d G U . . .
H7 H 0.559738 0.166251 0.134656 0.192 Uiso 1 1 calc R U . . .
C8 C 0.6253(5) 0.1289(4) 0.1219(6) 0.165(5) Uani 1 1 d G U . . .
C9 C 0.6860(6) 0.1264(5) 0.1381(7) 0.166(5) Uani 1 1 d G U . . .
H9 H 0.702726 0.102470 0.122327 0.200 Uiso 1 1 calc R U . . .
C14 C 0.5633(7) 0.0521(6) 0.1190(8) 0.139(4) Uani 1 1 d D U . . .
Zn09 Zn 0.0289(2) 0.5146(2) 0.0017(3) 0.270(3) Uani 1 1 d . U . . .
O1 O -0.0121(10) 0.5294(9) 0.0562(11) 0.266(7) Uani 1 1 d . U . . .
O00Z O 0.2366(8) 0.3723(5) 0.1485(6) 0.173(4) Uani 1 1 d . U . . .
O016 O 0.0812(6) 0.3059(6) 0.1725(6) 0.181(5) Uani 1 1 d . U . . .
N9 N 0.1665(8) 0.3370(5) 0.1623(6) 0.148(3) Uani 1 1 d . U . . .
C5 C 0.1160(7) 0.3719(5) 0.1225(6) 0.173(5) Uani 1 1 d G U . . .
C4 C 0.1056(7) 0.3728(5) 0.0627(6) 0.171(6) Uani 1 1 d G U . . .
H4 H 0.120700 0.348526 0.045930 0.205 Uiso 1 1 calc R U . . .
C3 C 0.0726(7) 0.4101(5) 0.0280(5) 0.182(6) Uani 1 1 d G U . . .
H3 H 0.065634 0.410661 -0.012010 0.218 Uiso 1 1 calc R U . . .
N1 N 0.0500(6) 0.4464(4) 0.0531(6) 0.195(5) Uani 1 1 d G U . . .
C2 C 0.0604(6) 0.4455(5) 0.1129(6) 0.189(6) Uani 1 1 d G U . . .
H2 H 0.045270 0.469802 0.129729 0.227 Uiso 1 1 calc R U . . .
C1 C 0.0934(7) 0.4083(5) 0.1476(5) 0.178(6) Uani 1 1 d G U . . .
H1 H 0.100336 0.407667 0.187670 0.213 Uiso 1 1 calc R U . . .
C00U C 0.1334(8) 0.3042(6) 0.1868(7) 0.141(4) Uani 1 1 d D U . . .
C012 C 0.2219(10) 0.3399(7) 0.1682(8) 0.148(4) Uani 1 1 d D U . . .
C013 C 0.2301(6) 0.2692(5) 0.2319(6) 0.110(3) Uani 1 1 d . U . . .
C014 C 0.2566(8) 0.3036(5) 0.2067(6) 0.126(3) Uani 1 1 d D U . . .
C11 C 0.1502(8) 0.2340(7) 0.2466(8) 0.146(5) Uani 1 1 d . U . . .
H11 H 0.109869 0.234446 0.238157 0.175 Uiso 1 1 d R U . . .
C015 C 0.1747(7) 0.2723(6) 0.2226(7) 0.132(4) Uani 1 1 d D U . . .
C12 C 0.3144(8) 0.3029(6) 0.2184(7) 0.135(4) Uani 1 1 d . U . . .
H12 H 0.330750 0.327348 0.202948 0.163 Uiso 1 1 d R U . . .

loop_
_atom_site_aniso_label
_atom_site_aniso_U_11
_atom_site_aniso_U_22
_atom_site_aniso_U_33
_atom_site_aniso_U_23
_atom_site_aniso_U_13
_atom_site_aniso_U_12
Mo1 0.0786(7) 0.0908(7) 0.1510(11) -0.0153(6) 0.0237(7) -0.0067(5)
Mo00 0.0987(8) 0.1023(8) 0.1131(8) -0.0334(6) 0.0142(6) 0.0103(6)
Mo2 0.1518(11) 0.0913(7) 0.0801(7) 0.0075(5) 0.0239(7) 0.0164(6)
Mo3 0.1212(9) 0.1003(8) 0.1042(8) -0.0335(6) 0.0242(7) -0.0240(6)
Mo4 0.1132(8) 0.1020(8) 0.0992(8) -0.0102(5) 0.0150(6) 0.0327(6)
Mo5 0.1040(8) 0.1000(8) 0.1209(9) 0.0230(6) 0.0242(7) 0.0336(6)
Si07 0.077(2) 0.067(2) 0.075(2) 0.000 0.0127(19) 0.000
O00A 0.081(4) 0.067(4) 0.088(4) -0.009(3) 0.006(3) 0.000(3)
O00B 0.083(4) 0.068(4) 0.078(4) -0.001(3) 0.009(3) -0.001(3)
O00C 0.097(5) 0.088(5) 0.099(5) -0.015(4) 0.010(4) -0.011(4)
O00D 0.081(5) 0.090(5) 0.125(6) -0.008(5) 0.029(4) -0.018(4)
O00E 0.098(5) 0.089(5) 0.086(5) 0.005(4) 0.000(4) 0.008(4)
O00F 0.090(5) 0.077(4) 0.105(5) -0.007(4) 0.020(4) -0.009(3)
O00G 0.136(7) 0.081(5) 0.092(5) -0.009(4) 0.019(5) 0.010(4)
O00H 0.082(5) 0.100(5) 0.120(6) -0.009(5) 0.008(4) 0.008(4)
O00I 0.115(6) 0.077(5) 0.089(5) -0.005(4) 0.013(4) -0.017(4)
O00J 0.091(5) 0.075(4) 0.148(7) -0.021(5) 0.023(5) -0.004(4)
O00K 0.108(5) 0.100(5) 0.093(5) -0.025(4) 0.028(4) -0.014(4)
O00L 0.119(6) 0.091(5) 0.090(5) -0.008(4) 0.008(4) 0.014(5)
O00M 0.096(5) 0.111(6) 0.123(6) -0.035(5) 0.036(5) -0.030(5)
O00N 0.135(7) 0.118(7) 0.136(7) -0.022(6) 0.043(6) 0.038(6)
O00O 0.114(6) 0.100(5) 0.108(6) 0.015(5) 0.035(5) 0.027(5)
O00P 0.115(7) 0.118(7) 0.146(8) -0.023(6) 0.038(6) 0.022(5)
O00Q 0.123(7) 0.131(8) 0.152(8) 0.043(7) 0.033(6) 0.046(6)
O00R 0.079(5) 0.124(7) 0.160(9) -0.011(6) 0.034(6) -0.003(4)
O00S 0.159(9) 0.136(8) 0.073(5) 0.003(5) 0.018(5) 0.019(6)
O00T 0.156(9) 0.140(8) 0.124(8) -0.056(7) 0.022(7) -0.040(7)
Zn08 0.225(3) 0.216(5) 0.310(6) -0.147(4) 0.046(4) -0.064(3)
O 0.274(10) 0.225(10) 0.278(11) -0.040(8) 0.072(8) 0.013(8)
O6 0.254(13) 0.302(18) 0.38(2) 0.021(15) 0.097(12) -0.054(11)
O00X 0.116(7) 0.122(7) 0.267(12) -0.017(7) 0.069(8) 0.000(5)
O010 0.147(8) 0.185(10) 0.147(6) -0.065(7) 0.015(7) 0.027(7)
N00V 0.109(6) 0.116(6) 0.175(6) -0.038(5) 0.017(6) 0.020(4)
C00W 0.102(7) 0.115(7) 0.162(6) -0.024(5) 0.040(6) -0.003(5)
C00Y 0.084(6) 0.094(6) 0.124(5) -0.030(5) 0.010(5) -0.001(5)
C011 0.110(7) 0.125(7) 0.133(5) -0.041(5) 0.033(6) 0.014(5)
C017 0.152(9) 0.146(8) 0.148(8) -0.010(7) 0.048(7) 0.017(6)
C018 0.112(8) 0.127(8) 0.157(6) 0.002(7) 0.035(7) -0.002(7)
C019 0.116(8) 0.122(8) 0.180(6) -0.025(6) 0.033(7) -0.010(6)
C10 0.153(8) 0.165(8) 0.191(10) -0.037(7) 0.039(7) -0.009(6)
N2 0.162(6) 0.169(7) 0.209(10) -0.041(7) 0.035(7) 0.000(5)
C6 0.166(6) 0.153(9) 0.191(10) -0.049(7) 0.041(7) -0.005(6)
C7 0.152(7) 0.137(8) 0.178(9) -0.038(7) 0.045(7) -0.005(6)
C8 0.145(6) 0.149(8) 0.183(9) -0.054(7) 0.040(7) -0.013(6)
C9 0.142(6) 0.164(9) 0.178(10) -0.033(7) 0.040(7) -0.007(6)
C14 0.122(8) 0.132(7) 0.141(6) -0.042(5) 0.021(6) 0.021(5)
Zn09 0.310(6) 0.235(5) 0.227(3) 0.086(4) 0.050(5) 0.140(5)
O1 0.283(11) 0.215(10) 0.273(11) -0.010(9) 0.069(8) 0.039(8)
O00Z 0.275(12) 0.128(8) 0.122(8) 0.011(6) 0.079(9) 0.026(7)
O016 0.150(6) 0.223(11) 0.153(9) -0.034(8) 0.034(7) 0.070(7)
N9 0.173(6) 0.122(7) 0.120(6) -0.011(5) 0.017(6) 0.038(5)
C5 0.191(9) 0.156(8) 0.151(7) 0.016(6) 0.035(7) 0.057(7)
C4 0.178(10) 0.167(9) 0.151(6) 0.018(7) 0.041(7) 0.038(7)
C3 0.191(10) 0.173(8) 0.162(8) 0.022(6) 0.041(7) 0.041(8)
N1 0.228(10) 0.163(7) 0.170(7) 0.006(6) 0.043(7) 0.032(7)
C2 0.207(11) 0.171(9) 0.178(7) 0.014(6) 0.056(8) 0.050(8)
C1 0.192(10) 0.160(9) 0.173(8) 0.007(6) 0.056(7) 0.044(7)
C00U 0.143(6) 0.133(7) 0.131(8) -0.019(5) 0.029(6) 0.047(6)
C012 0.181(6) 0.128(8) 0.122(8) 0.015(6) 0.039(7) 0.025(6)
C013 0.123(5) 0.090(6) 0.093(6) 0.002(5) 0.011(5) 0.029(5)
C014 0.157(6) 0.109(7) 0.105(7) 0.000(5) 0.040(6) 0.022(5)
C11 0.147(8) 0.141(8) 0.141(8) -0.025(6) 0.041(7) 0.007(6)
C015 0.135(6) 0.131(7) 0.127(8) -0.007(5) 0.043(6) 0.044(5)
C12 0.157(6) 0.125(8) 0.118(8) -0.014(7) 0.041(6) -0.004(6)

loop_
_atom_type_symbol
_atom_type_description
_atom_type_scat_dispersion_real
_atom_type_scat_dispersion_imag
_atom_type_scat_source
C C 0.0147 0.0070 'International Tables Vol C Tables 4.2.6.8 and 6.1.1.4'
H H 0.0000 0.0000 'International Tables Vol C Tables 4.2.6.8 and 6.1.1.4'
Mo Mo -0.2166 2.1570 'International Tables Vol C Tables 4.2.6.8 and 6.1.1.4'
N N 0.0253 0.0135 'International Tables Vol C Tables 4.2.6.8 and 6.1.1.4'
O O 0.0412 0.0250 'International Tables Vol C Tables 4.2.6.8 and 6.1.1.4'
Si Si 0.2146 0.2485 'International Tables Vol C Tables 4.2.6.8 and 6.1.1.4'
Zn Zn -2.8157 0.5450 'International Tables Vol C Tables 4.2.6.8 and 6.1.1.4'

loop_
_geom_angle_atom_site_label_1
_geom_angle_atom_site_label_2
_geom_angle_atom_site_label_3
_geom_angle
_geom_angle_site_symmetry_1
_geom_angle_site_symmetry_3
_geom_angle_publ_flag
O00C Mo1 O00B 84.4(3) . . ?
O00D Mo1 O00B 84.2(3) . . ?
O00D Mo1 O00C 85.8(4) . . ?
O00D Mo1 O00H 158.1(3) . . ?
O00D Mo1 O00M 90.0(4) . . ?
O00H Mo1 O00B 74.2(3) . . ?
O00H Mo1 O00C 88.7(4) . . ?
O00M Mo1 O00B 75.2(3) . . ?
O00M Mo1 O00C 159.5(3) . . ?
O00M Mo1 O00H 87.8(4) . . ?
O00R Mo1 O00B 172.3(4) . . ?
O00R Mo1 O00C 101.1(4) . . ?
O00R Mo1 O00D 101.5(4) . . ?
O00R Mo1 O00H 100.3(5) . . ?
O00R Mo1 O00M 99.4(4) . . ?
O00F Mo00 O00B 84.5(3) . . ?
O00J Mo00 O00B 74.3(3) . . ?
O00J Mo00 O00F 89.9(3) . . ?
O00J Mo00 O00M 87.3(4) . . ?
O00K Mo00 O00B 83.9(3) . . ?
O00K Mo00 O00F 85.0(3) . . ?
O00K Mo00 O00J 158.0(3) . . ?
O00K Mo00 O00M 90.0(4) . . ?
O00M Mo00 O00B 74.9(3) . . ?
O00M Mo00 O00F 159.2(3) . . ?
O00P Mo00 O00B 172.9(4) . . ?
O00P Mo00 O00F 100.4(4) . . ?
O00P Mo00 O00J 100.4(5) . . ?
O00P Mo00 O00K 101.5(4) . . ?
O00P Mo00 O00M 100.4(4) . . ?
O00E Mo2 O00A 84.2(3) . . ?
O00K Mo2 O00A 83.7(3) 2 . ?
O00K Mo2 O00E 85.1(3) 2 . ?
O00K Mo2 O00L 158.1(3) 2 . ?
O00K Mo2 O00O 90.3(4) 2 . ?
O00L Mo2 O00A 74.7(3) . . ?
O00L Mo2 O00E 89.0(4) . . ?
O00L Mo2 O00O 87.7(4) . . ?
O00O Mo2 O00A 75.0(3) . . ?
O00O Mo2 O00E 159.0(3) . . ?
O00S Mo2 O00A 172.5(4) . . ?
O00S Mo2 O00E 101.1(4) . . ?
O00S Mo2 O00K 102.0(5) . 2 ?
O00S Mo2 O00L 99.9(5) . . ?
O00S Mo2 O00O 99.9(5) . . ?
O00C Mo3 O00A 84.5(3) . . ?
O00C Mo3 O00G 159.1(3) . . ?
O00C Mo3 O00I 86.5(4) . . ?
O00C Mo3 O00L 88.2(4) . . ?
O00G Mo3 O00A 74.9(3) . . ?
O00G Mo3 O00L 89.3(4) . . ?
O00I Mo3 O00A 84.4(3) . . ?
O00I Mo3 O00G 88.3(4) . . ?
O00I Mo3 O00L 158.6(3) . . ?
O00L Mo3 O00A 74.4(3) . . ?
O00T Mo3 O00A 172.0(4) . . ?
O00T Mo3 O00C 101.8(5) . . ?
O00T Mo3 O00G 99.0(5) . . ?
O00T Mo3 O00I 100.7(5) . . ?
O00T Mo3 O00L 100.7(5) . . ?
O00D Mo4 O00A 83.8(3) 2 . ?
O00D Mo4 O00G 158.3(3) 2 . ?
O00D Mo4 O00I 85.7(4) 2 2 ?
O00D Mo4 O00O 90.1(4) 2 . ?
O00G Mo4 O00A 74.7(3) . . ?
O00G Mo4 O00I 88.8(4) . 2 ?
O00I Mo4 O00A 84.7(3) 2 . ?
O00N Mo4 O00A 172.7(4) . . ?
O00N Mo4 O00D 102.2(4) . 2 ?
O00N Mo4 O00G 99.5(4) . . ?
O00N Mo4 O00I 99.8(4) . 2 ?
O00N Mo4 O00O 100.6(5) . . ?
O00O Mo4 O00A 75.1(3) . . ?
O00O Mo4 O00G 87.8(4) . . ?
O00O Mo4 O00I 159.6(3) . 2 ?
O00E Mo5 O00B 84.2(3) . . ?
O00E Mo5 O00F 85.6(3) . 2 ?
O00E Mo5 O00H 88.9(4) . . ?
O00E Mo5 O00J 158.5(3) . . ?
O00F Mo5 O00B 84.5(3) 2 . ?
O00F Mo5 O00H 159.4(3) 2 . ?
O00F Mo5 O00J 89.3(3) 2 . ?
O00H Mo5 O00B 75.2(3) . . ?
O00H Mo5 O00J 88.6(4) . . ?
O00J Mo5 O00B 74.5(3) . . ?
O00Q Mo5 O00B 172.1(4) . . ?
O00Q Mo5 O00E 101.9(5) . . ?
O00Q Mo5 O00F 100.9(4) . 2 ?
O00Q Mo5 O00H 99.6(5) . . ?
O00Q Mo5 O00J 99.6(5) . . ?
O00A Si07 O00A 109.8(5) 2 . ?
O00A Si07 O00B 109.9(4) . 2 ?
O00A Si07 O00B 109.0(3) 2 2 ?
O00A Si07 O00B 109.0(3) . . ?
O00A Si07 O00B 109.9(4) 2 . ?
O00B Si07 O00B 109.3(5) . 2 ?
Mo2 O00A Mo3 90.5(2) . . ?
Mo2 O00A Mo4 90.6(3) . . ?
Mo4 O00A Mo3 90.2(2) . . ?
Si07 O00A Mo2 125.0(4) . . ?
Si07 O00A Mo3 125.1(4) . . ?
Si07 O00A Mo4 124.7(3) . . ?
Mo1 O00B Mo00 90.5(3) . . ?
Mo5 O00B Mo1 90.7(2) . . ?
Mo5 O00B Mo00 90.6(2) . . ?
Si07 O00B Mo1 124.7(4) . . ?
Si07 O00B Mo00 124.3(3) . . ?
Si07 O00B Mo5 125.5(4) . . ?
Mo3 O00C Mo1 150.7(4) . . ?
Mo1 O00D Mo4 152.1(5) . 2 ?
Mo5 O00E Mo2 151.9(4) . . ?
Mo5 O00F Mo00 151.7(4) 2 . ?
Mo3 O00G Mo4 120.1(4) . . ?
Mo5 O00H Mo1 119.8(4) . . ?
Mo3 O00I Mo4 151.0(5) . 2 ?
Mo00 O00J Mo5 120.6(4) . . ?
Mo00 O00K Mo2 152.6(5) . 2 ?
Mo2 O00L Mo3 120.3(4) . . ?
Mo1 O00M Mo00 119.4(4) . . ?
Mo4 O00O Mo2 119.4(4) . . ?
Zn08 Zn08 O 56.9(8) 7_655 7_655 ?
Zn08 Zn08 O 72.2(8) 7_655 . ?
Zn08 Zn08 O6 122.5(10) 7_655 . ?
Zn08 Zn08 N2 70.9(12) 7_655 7_655 ?
Zn08 Zn08 N2 65.0(5) 7_655 . ?
O Zn08 O 129.1(7) . 7_655 ?
O Zn08 O6 163.3(12) . . ?
O Zn08 N2 78.4(8) 7_655 . ?
O Zn08 N2 86.3(13) . 7_655 ?
O Zn08 N2 77.9(13) 7_655 7_655 ?
O Zn08 N2 80.6(9) . . ?
O6 Zn08 O 66.1(11) . 7_655 ?
O6 Zn08 N2 91.3(14) . 7_655 ?
O6 Zn08 N2 111.9(9) . . ?
N2 Zn08 N2 135.9(10) 7_655 . ?
Zn08 O Zn08 50.9(7) . 7_655 ?
C019 N00V C8 109.0(15) . . ?
C019 N00V C14 131.2(14) . . ?
C14 N00V C8 119.7(14) . . ?
C00Y C00W C018 119.9(14) . . ?
C00Y C00W C019 121.8(17) . . ?
C018 C00W C019 118.3(18) . . ?
C00W C00Y C00Y 116.4(18) . 5_655 ?
C011 C00Y C00W 122.0(14) . . ?
C011 C00Y C00Y 121.6(19) . 5_655 ?
C00Y C011 C017 118.3(14) . . ?
C00Y C011 C14 125.1(18) . . ?
C14 C011 C017 116.6(17) . . ?
C011 C017 H017 119.6 . . ?
C018 C017 C011 119.5(19) 5_655 . ?
C018 C017 H017 120.8 5_655 . ?
C00W C018 H018 115.7 . . ?
C017 C018 C00W 124.2(19) 5_655 . ?
C017 C018 H018 120.2 5_655 . ?
O00X C019 N00V 118.4(16) . . ?
O00X C019 C00W 130(2) . . ?
N00V C019 C00W 111.3(18) . . ?
N2 C10 H10 120.0 . . ?
N2 C10 C9 120.0 . . ?
C9 C10 H10 120.0 . . ?
Zn08 N2 Zn08 44.1(3) 7_655 . ?
C10 N2 Zn08 112.8(7) . . ?
C10 N2 Zn08 119.8(7) . 7_655 ?
C6 N2 Zn08 118.6(7) . . ?
C6 N2 Zn08 118.2(7) . 7_655 ?
C6 N2 C10 120.0 . . ?
N2 C6 H6 120.0 . . ?
N2 C6 C7 120.0 . . ?
C7 C6 H6 120.0 . . ?
C6 C7 H7 120.0 . . ?
C8 C7 C6 120.0 . . ?
C8 C7 H7 120.0 . . ?
C7 C8 N00V 118.4(10) . . ?
C7 C8 C9 120.0 . . ?
C9 C8 N00V 120.6(10) . . ?
C10 C9 H9 120.0 . . ?
C8 C9 C10 120.0 . . ?
C8 C9 H9 120.0 . . ?
O010 C14 N00V 115.8(16) . . ?
O010 C14 C011 136(2) . . ?
C011 C14 N00V 108.6(16) . . ?
Zn09 Zn09 O1 59.2(8) 5_565 . ?
Zn09 Zn09 O1 70.9(9) 5_565 5_565 ?
Zn09 Zn09 N1 67.8(5) 5_565 . ?
Zn09 Zn09 N1 69.6(12) 5_565 5_565 ?
O1 Zn09 O1 130.1(8) 5_565 . ?
O1 Zn09 N1 82.2(8) . . ?
O1 Zn09 N1 76.3(13) . 5_565 ?
O1 Zn09 N1 87.2(13) 5_565 5_565 ?
O1 Zn09 N1 79.2(9) 5_565 . ?
N1 Zn09 N1 137.5(9) 5_565 . ?
Zn09 O1 Zn09 49.9(8) 5_565 . ?
C00U N9 C5 101.7(14) . . ?
C012 N9 C5 125.0(16) . . ?
C012 N9 C00U 133.3(15) . . ?
C4 C5 N9 117.3(10) . . ?
C4 C5 C1 120.0 . . ?
C1 C5 N9 120.8(10) . . ?
C5 C4 H4 120.0 . . ?
C5 C4 C3 120.0 . . ?
C3 C4 H4 120.0 . . ?
C4 C3 H3 120.0 . . ?
N1 C3 C4 120.0 . . ?
N1 C3 H3 120.0 . . ?
Zn09 N1 Zn09 42.5(3) 5_565 . ?
C3 N1 Zn09 114.3(8) . . ?
C3 N1 Zn09 119.2(8) . 5_565 ?
C2 N1 Zn09 121.8(8) . . ?
C2 N1 Zn09 115.9(8) . 5_565 ?
C2 N1 C3 120.0 . . ?
N1 C2 H2 120.0 . . ?
N1 C2 C1 120.0 . . ?
C1 C2 H2 120.0 . . ?
C5 C1 H1 120.0 . . ?
C2 C1 C5 120.0 . . ?
C2 C1 H1 120.0 . . ?
O016 C00U N9 122.5(16) . . ?
O016 C00U C015 132(2) . . ?
C015 C00U N9 105.5(17) . . ?
O00Z C012 N9 118.2(17) . . ?
O00Z C012 C014 129(2) . . ?
N9 C012 C014 112.0(19) . . ?
C014 C013 C013 115.9(17) . 7 ?
C015 C013 C013 124.4(19) . 7 ?
C015 C013 C014 119.7(14) . . ?
C013 C014 C012 120.4(17) . . ?
C12 C014 C012 118.9(19) . . ?
C12 C014 C013 120.7(14) . . ?
C015 C11 H11 117.6 . . ?
C12 C11 H11 120.8 7 . ?
C12 C11 C015 121.6(17) 7 . ?
C00U C015 C11 114.1(18) . . ?
C013 C015 C00U 129.0(19) . . ?
C013 C015 C11 116.4(14) . . ?
C014 C12 C11 120.7(17) . 7 ?
C014 C12 H12 118.5 . . ?
C11 C12 H12 120.8 7 . ?

loop_
_geom_bond_atom_site_label_1
_geom_bond_atom_site_label_2
_geom_bond_distance
_geom_bond_site_symmetry_2
_geom_bond_publ_flag
Mo1 O00B 2.336(7) . ?
Mo1 O00C 1.949(8) . ?
Mo1 O00D 1.903(9) . ?
Mo1 O00H 1.948(9) . ?
Mo1 O00M 1.924(8) . ?
Mo1 O00R 1.667(9) . ?
Mo00 O00B 2.346(7) . ?
Mo00 O00F 1.938(7) . ?
Mo00 O00J 1.914(10) . ?
Mo00 O00K 1.904(9) . ?
Mo00 O00M 1.927(8) . ?
Mo00 O00P 1.664(9) . ?
Mo2 O00A 2.338(7) . ?
Mo2 O00E 1.938(8) . ?
Mo2 O00K 1.906(9) 2 ?
Mo2 O00L 1.912(9) . ?
Mo2 O00O 1.929(8) . ?
Mo2 O00S 1.665(9) . ?
Mo3 O00A 2.343(7) . ?
Mo3 O00C 1.882(8) . ?
Mo3 O00G 1.906(9) . ?
Mo3 O00I 1.905(8) . ?
Mo3 O00L 1.921(9) . ?
Mo3 O00T 1.716(10) . ?
Mo4 O00A 2.339(7) . ?
Mo4 O00D 1.913(8) 2 ?
Mo4 O00G 1.923(9) . ?
Mo4 O00I 1.926(8) 2 ?
Mo4 O00N 1.690(8) . ?
Mo4 O00O 1.922(8) . ?
Mo5 O00B 2.335(7) . ?
Mo5 O00E 1.881(8) . ?
Mo5 O00F 1.884(7) 2 ?
Mo5 O00H 1.893(9) . ?
Mo5 O00J 1.917(9) . ?
Mo5 O00Q 1.700(9) . ?
Si07 O00A 1.607(7) 2 ?
Si07 O00A 1.607(7) . ?
Si07 O00B 1.611(7) 2 ?
Si07 O00B 1.611(7) . ?
Zn08 Zn08 1.675(11) 7_655 ?
Zn08 O 2.06(2) 7_655 ?
Zn08 O 1.81(2) . ?
Zn08 O6 1.901(10) . ?
Zn08 N2 2.276(12) . ?
Zn08 N2 2.183(19) 7_655 ?
O00X C019 1.20(2) . ?
O010 C14 1.124(18) . ?
N00V C019 1.39(2) . ?
N00V C8 1.534(16) . ?
N00V C14 1.46(2) . ?
C00W C00Y 1.37(2) . ?
C00W C018 1.39(2) . ?
C00W C019 1.455(9) . ?
C00Y C00Y 1.43(2) 5_655 ?
C00Y C011 1.35(2) . ?
C011 C017 1.44(2) . ?
C011 C14 1.427(9) . ?
C017 H017 0.9304 . ?
C017 C018 1.26(2) 5_655 ?
C018 H018 0.9299 . ?
C10 H10 0.9300 . ?
C10 N2 1.3900 . ?
C10 C9 1.3900 . ?
N2 C6 1.3900 . ?
C6 H6 0.9300 . ?
C6 C7 1.3900 . ?
C7 H7 0.9300 . ?
C7 C8 1.3900 . ?
C8 C9 1.3900 . ?
C9 H9 0.9300 . ?
Zn09 Zn09 1.600(11) 5_565 ?
Zn09 O1 1.80(2) 5_565 ?
Zn09 O1 1.98(3) . ?
Zn09 N1 2.192(19) 5_565 ?
Zn09 N1 2.218(11) . ?
O00Z C012 1.13(2) . ?
O016 C00U 1.194(19) . ?
N9 C5 1.590(17) . ?
N9 C00U 1.48(2) . ?
N9 C012 1.31(2) . ?
C5 C4 1.3900 . ?
C5 C1 1.3900 . ?
C4 H4 0.9300 . ?
C4 C3 1.3900 . ?
C3 H3 0.9300 . ?
C3 N1 1.3900 . ?
N1 C2 1.3900 . ?
C2 H2 0.9300 . ?
C2 C1 1.3900 . ?
C1 H1 0.9300 . ?
C00U C015 1.386(9) . ?
C012 C014 1.424(9) . ?
C013 C013 1.49(2) 7 ?
C013 C014 1.41(2) . ?
C013 C015 1.292(19) . ?
C014 C12 1.34(2) . ?
C11 H11 0.9297 . ?
C11 C015 1.44(2) . ?
C11 C12 1.41(2) 7 ?
C12 H12 0.9304 . ?

loop_
_geom_torsion_atom_site_label_1
_geom_torsion_atom_site_label_2
_geom_torsion_atom_site_label_3
_geom_torsion_atom_site_label_4
_geom_torsion
_geom_torsion_site_symmetry_1
_geom_torsion_site_symmetry_2
_geom_torsion_site_symmetry_3
_geom_torsion_site_symmetry_4
_geom_torsion_publ_flag
O00A Mo3 O00C Mo1 56.5(9) . . . . ?
O00A Si07 O00A Mo2 179.8(5) 2 . . . ?
O00A Si07 O00A Mo3 -59.9(3) 2 . . . ?
O00A Si07 O00A Mo4 59.7(3) 2 . . . ?
O00A Si07 O00B Mo1 -60.8(5) . . . . ?
O00A Si07 O00B Mo1 59.5(5) 2 . . . ?
O00A Si07 O00B Mo00 -59.6(5) 2 . . . ?
O00A Si07 O00B Mo00 -179.9(4) . . . . ?
O00A Si07 O00B Mo5 -179.7(4) 2 . . . ?
O00A Si07 O00B Mo5 60.0(5) . . . . ?
O00B Mo5 O00E Mo2 56.4(10) . . . . ?
O00B Mo5 O00H Mo1 -1.9(4) . . . . ?
O00B Si07 O00A Mo2 -59.8(5) . . . . ?
O00B Si07 O00A Mo2 60.0(5) 2 . . . ?
O00B Si07 O00A Mo3 60.5(5) . . . . ?
O00B Si07 O00A Mo3 -179.7(4) 2 . . . ?
O00B Si07 O00A Mo4 -180.0(4) . . . . ?
O00B Si07 O00A Mo4 -60.2(5) 2 . . . ?
O00B Si07 O00B Mo1 179.1(5) 2 . . . ?
O00B Si07 O00B Mo00 60.0(3) 2 . . . ?
O00B Si07 O00B Mo5 -60.1(3) 2 . . . ?
O00E Mo5 O00H Mo1 -86.2(5) . . . . ?
O00F Mo5 O00E Mo2 -28.5(10) 2 . . . ?
O00F Mo5 O00H Mo1 -11.7(14) 2 . . . ?
O00G Mo3 O00C Mo1 47.7(17) . . . . ?
O00H Mo5 O00E Mo2 131.6(10) . . . . ?
O00I Mo3 O00C Mo1 -28.2(10) . . . . ?
O00J Mo5 O00E Mo2 48.1(17) . . . . ?
O00J Mo5 O00H Mo1 72.4(5) . . . . ?
O00L Mo3 O00C Mo1 131.0(10) . . . . ?
O00Q Mo5 O00E Mo2 -128.8(10) . . . . ?
O00Q Mo5 O00H Mo1 171.9(6) . . . . ?
O00T Mo3 O00C Mo1 -128.4(10) . . . . ?
Zn08 N2 C6 C7 -163.9(10) 7_655 . . . ?
Zn08 N2 C6 C7 145.7(9) . . . . ?
O Zn08 O Zn08 0.005(2) 7_655 . . 7_655 ?
O6 Zn08 O Zn08 -153(4) . . . 7_655 ?
N00V C8 C9 C10 -168.1(15) . . . . ?
C00W C00Y C011 C017 177.6(14) . . . . ?
C00W C00Y C011 C14 -1(2) . . . . ?
C00Y C00W C018 C017 -2(3) . . . 5_655 ?
C00Y C00W C019 O00X -175.2(17) . . . . ?
C00Y C00W C019 N00V -2(2) . . . . ?
C00Y C00Y C011 C017 -1(3) 5_655 . . . ?
C00Y C00Y C011 C14 179.9(15) 5_655 . . . ?
C00Y C011 C017 C018 4(3) . . . 5_655 ?
C00Y C011 C14 O010 -176.6(19) . . . . ?
C00Y C011 C14 N00V 3(2) . . . . ?
C017 C011 C14 O010 5(3) . . . . ?
C017 C011 C14 N00V -176.2(14) . . . . ?
C018 C00W C00Y C00Y -1(2) . . . 5_655 ?
C018 C00W C00Y C011 -180.0(15) . . . . ?
C018 C00W C019 O00X 6(3) . . . . ?
C018 C00W C019 N00V 178.5(15) . . . . ?
C019 N00V C8 C7 114.9(13) . . . . ?
C019 N00V C8 C9 -76.8(16) . . . . ?
C019 N00V C14 O010 174.5(16) . . . . ?
C019 N00V C14 C011 -5(2) . . . . ?
C019 C00W C00Y C00Y -180.0(15) . . . 5_655 ?
C019 C00W C00Y C011 1(2) . . . . ?
C019 C00W C018 C017 177.4(16) . . . 5_655 ?
C10 N2 C6 C7 0.0 . . . . ?
N2 Zn08 O Zn08 -71.1(12) 7_655 . . 7_655 ?
N2 Zn08 O Zn08 66.6(5) . . . 7_655 ?
N2 C10 C9 C8 0.0 . . . . ?
N2 C6 C7 C8 0.0 . . . . ?
C6 C7 C8 N00V 168.4(14) . . . . ?
C6 C7 C8 C9 0.0 . . . . ?
C7 C8 C9 C10 0.0 . . . . ?
C8 N00V C019 O00X -5(2) . . . . ?
C8 N00V C019 C00W -178.4(12) . . . . ?
C8 N00V C14 O010 -2(2) . . . . ?
C8 N00V C14 C011 178.7(12) . . . . ?
C9 C10 N2 Zn08 163.6(10) . . . 7_655 ?
C9 C10 N2 Zn08 -147.5(9) . . . . ?
C9 C10 N2 C6 0.0 . . . . ?
C14 N00V C019 O00X 178.5(15) . . . . ?
C14 N00V C019 C00W 5(2) . . . . ?
C14 N00V C8 C7 -67.9(15) . . . . ?
C14 N00V C8 C9 100.4(14) . . . . ?
C14 C011 C017 C018 -177.3(15) . . . 5_655 ?
Zn09 N1 C2 C1 -156.5(9) . . . . ?
Zn09 N1 C2 C1 155.0(9) 5_565 . . . ?
O00Z C012 C014 C013 172.4(19) . . . . ?
O00Z C012 C014 C12 -8(3) . . . . ?
O016 C00U C015 C013 172.1(18) . . . . ?
O016 C00U C015 C11 0(3) . . . . ?
N9 C5 C4 C3 -164.7(14) . . . . ?
N9 C5 C1 C2 164.2(15) . . . . ?
N9 C00U C015 C013 -3(2) . . . . ?
N9 C00U C015 C11 -174.4(14) . . . . ?
N9 C012 C014 C013 2(2) . . . . ?
N9 C012 C014 C12 -177.9(16) . . . . ?
C5 N9 C00U O016 4.7(19) . . . . ?
C5 N9 C00U C015 -179.8(12) . . . . ?
C5 N9 C012 O00Z 8(3) . . . . ?
C5 N9 C012 C014 -180.0(13) . . . . ?
C5 C4 C3 N1 0.0 . . . . ?
C4 C5 C1 C2 0.0 . . . . ?
C4 C3 N1 Zn09 -154.2(9) . . . 5_565 ?
C4 C3 N1 Zn09 158.2(9) . . . . ?
C4 C3 N1 C2 0.0 . . . . ?
C3 N1 C2 C1 0.0 . . . . ?
N1 C2 C1 C5 0.0 . . . . ?
C1 C5 C4 C3 0.0 . . . . ?
C00U N9 C5 C4 -119.2(12) . . . . ?
C00U N9 C5 C1 76.1(13) . . . . ?
C00U N9 C012 O00Z -172.1(17) . . . . ?
C00U N9 C012 C014 -1(3) . . . . ?
C012 N9 C5 C4 60.3(19) . . . . ?
C012 N9 C5 C1 -104.3(18) . . . . ?
C012 N9 C00U O016 -174.8(18) . . . . ?
C012 N9 C00U C015 1(2) . . . . ?
C012 C014 C12 C11 -176.1(15) . . . 7 ?
C013 C013 C014 C012 175.9(15) 7 . . . ?
C013 C013 C014 C12 -4(2) 7 . . . ?
C013 C013 C015 C00U -175.3(17) 7 . . . ?
C013 C013 C015 C11 -4(3) 7 . . . ?
C013 C014 C12 C11 4(2) . . . 7 ?
C014 C013 C015 C00U 5(3) . . . . ?
C014 C013 C015 C11 176.0(14) . . . . ?
C015 C013 C014 C012 -4(2) . . . . ?
C015 C013 C014 C12 176.0(16) . . . . ?
C12 C11 C015 C00U 176.9(15) 7 . . . ?
C12 C11 C015 C013 4(2) 7 . . . ?
